data_2225657
loop_
_publ_author_name
'Gowda, B. Thimme'
'Foro, Sabine'
'Saraswathi, B. S.'
'Fuess, Hartmut'

_publ_section_title
;
 <i>N</i>-(2-Methylphenyl)succinamic acid
;
_journal_coeditor_code LX2138
_journal_issue 4
_journal_name_full 'Acta Crystallographica Section E'
_journal_page_first o908
_journal_paper_doi 10.1107/S1600536810010329
_journal_volume 66
_journal_year 2010
_chemical_formula_iupac 'C11 H13 N O3'
_chemical_formula_moiety 'C11 H13 N O3'
_chemical_formula_sum 'C11 H13 N O3'
_chemical_formula_weight 207.22
_chemical_name_systematic
;
<i>N</i>-(2-Methylphenyl)succinamic acid
;
_space_group_IT_number 2
_symmetry_cell_setting triclinic
_symmetry_space_group_name_Hall '-P 1'
_symmetry_space_group_name_H-M 'P -1'
_atom_sites_solution_hydrogens difmap
_atom_sites_solution_primary direct
_atom_sites_solution_secondary difmap
_audit_creation_method SHELXL-97
_cell_angle_alpha 86.20(2)
_cell_angle_beta 83.020(10)
_cell_angle_gamma 88.45(2)
_cell_formula_units_Z 2
_cell_length_a 4.7756(9)
_cell_length_b 6.1854(9)
_cell_length_c 18.275(3)
_cell_measurement_reflns_used 1326
_cell_measurement_temperature 299(2)
_cell_measurement_theta_max 27.71
_cell_measurement_theta_min 3.30
_cell_volume 534.55(16)
_computing_cell_refinement
;
CrysAlis RED (Oxford Diffraction, 2009)
;
_computing_data_collection
;
CrysAlis CCD (Oxford Diffraction, 2009)
;
_computing_data_reduction
;
CrysAlis RED (Oxford Diffraction, 2009)
;
_computing_molecular_graphics 'PLATON (Spek, 2009) and DIAMOND (Brandenburg, 1998)'
_computing_publication_material 'SHELXL97 (Sheldrick, 2008)'
_computing_structure_refinement 'SHELXL97 (Sheldrick, 2008)'
_computing_structure_solution 'SHELXS97 (Sheldrick, 2008)'
_diffrn_ambient_temperature 299(2)
_diffrn_detector_area_resol_mean 10.0
_diffrn_measured_fraction_theta_full 0.986
_diffrn_measured_fraction_theta_max 0.986
_diffrn_measurement_device_type 'Oxford Diffraction Xcalibur'
_diffrn_measurement_method '\f and \w scans'
_diffrn_radiation_monochromator graphite
_diffrn_radiation_source 'fine-focus sealed tube'
_diffrn_radiation_type MoK\a
_diffrn_radiation_wavelength 0.71073
_diffrn_reflns_av_R_equivalents 0.0095
_diffrn_reflns_av_sigmaI/netI 0.0177
_diffrn_reflns_limit_h_max 4
_diffrn_reflns_limit_h_min -5
_diffrn_reflns_limit_k_max 7
_diffrn_reflns_limit_k_min -7
_diffrn_reflns_limit_l_max 21
_diffrn_reflns_limit_l_min -21
_diffrn_reflns_number 2928
_diffrn_reflns_theta_full 25.00
_diffrn_reflns_theta_max 25.00
_diffrn_reflns_theta_min 3.30
_diffrn_standards_number 0
_exptl_absorpt_coefficient_mu 0.094
_exptl_absorpt_correction_T_max 0.9944
_exptl_absorpt_correction_T_min 0.9633
_exptl_absorpt_correction_type multi-scan
_exptl_absorpt_process_details '(CrysAlis RED; Oxford Diffraction, 2009)'
_exptl_crystal_colour colourless
_exptl_crystal_density_diffrn 1.287
_exptl_crystal_density_method 'not measured'
_exptl_crystal_description needle
_exptl_crystal_F_000 220
_exptl_crystal_size_max 0.40
_exptl_crystal_size_mid 0.12
_exptl_crystal_size_min 0.06
_refine_diff_density_max 0.331
_refine_diff_density_min -0.311
_refine_ls_extinction_method none
_refine_ls_goodness_of_fit_ref 1.101
_refine_ls_hydrogen_treatment mixed
_refine_ls_matrix_type full
_refine_ls_number_parameters 143
_refine_ls_number_reflns 1873
_refine_ls_number_restraints 13
_refine_ls_restrained_S_all 1.226
_refine_ls_R_factor_all 0.0826
_refine_ls_R_factor_gt 0.0601
_refine_ls_shift/esd_max 0.000
_refine_ls_shift/su_max_lt 0.001
_refine_ls_shift/su_mean 0.000
_refine_ls_structure_factor_coef Fsqd
_refine_ls_weighting_details 'calc w=1/[\s^2^(Fo^2^)+(0.0463P)^2^+0.4371P] where P=(Fo^2^+2Fc^2^)/3'
_refine_ls_weighting_scheme calc
_refine_ls_wR_factor_gt 0.1332
_refine_ls_wR_factor_ref 0.1492
_reflns_number_gt 1426
_reflns_number_total 1873
_reflns_threshold_expression I>2\s(I)
_cod_data_source_file lx2138.cif
_cod_data_source_block I
_cod_original_cell_volume 534.55(15)
_cod_database_code 2225657
_cod_database_fobs_code 2225657

loop_
_symmetry_equiv_pos_as_xyz
'x, y, z'
'-x, -y, -z'

loop_
_atom_site_type_symbol
_atom_site_label
_atom_site_fract_x
_atom_site_fract_y
_atom_site_fract_z
_atom_site_U_iso_or_equiv
_atom_site_adp_type
_atom_site_calc_flag
_atom_site_refinement_flags
_atom_site_occupancy
_atom_site_disorder_assembly
_atom_site_disorder_group
C C1 0.0519(5) -0.0093(4) 0.80080(16) 0.0415(7) Uani d . 1 . .
C C2 -0.0898(6) -0.0197(5) 0.87207(16) 0.0445(7) Uani d . 1 . .
C C3 -0.0147(7) -0.1877(5) 0.92098(19) 0.0577(9) Uani d . 1 . .
H H3 -0.1085 -0.1994 0.9687 0.069 Uiso calc R 1 . .
C C4 0.1940(8) -0.3363(5) 0.9006(2) 0.0685(10) Uani d . 1 . .
H H4 0.2402 -0.4465 0.9344 0.082 Uiso calc R 1 . .
C C5 0.3342(8) -0.3227(5) 0.8307(2) 0.0648(10) Uani d . 1 . .
H H5 0.4767 -0.4227 0.8170 0.078 Uiso calc R 1 . .
C C6 0.2631(7) -0.1594(5) 0.78027(19) 0.0538(8) Uani d . 1 . .
H H6 0.3572 -0.1504 0.7326 0.065 Uiso calc R 1 . .
C C7 0.1616(5) 0.2852(5) 0.70612(15) 0.0424(7) Uani d . 1 . .
C C8 0.0310(5) 0.4576(5) 0.65761(16) 0.0476(8) Uani d . 1 . .
H H8A -0.1193 0.3942 0.6354 0.057 Uiso calc R 1 . .
H H8B -0.0521 0.5710 0.6880 0.057 Uiso calc R 1 . .
C C9 0.2412(6) 0.5563(5) 0.59738(17) 0.0504(8) Uani d . 1 . .
H H9A 0.4044 0.6001 0.6192 0.060 Uiso calc R 1 . .
H H9B 0.3040 0.4467 0.5632 0.060 Uiso calc R 1 . .
C C10 0.1294(6) 0.7472(5) 0.55537(16) 0.0474(8) Uani d . 1 . .
C C11 -0.3113(7) 0.1471(6) 0.89617(19) 0.0583(9) Uani d . 1 . .
H H11A -0.2352 0.2894 0.8858 0.087 Uiso calc R 1 . .
H H11B -0.3683 0.1241 0.9483 0.087 Uiso calc R 1 . .
H H11C -0.4716 0.1340 0.8699 0.087 Uiso calc R 1 . .
N N1 -0.0225(5) 0.1572(4) 0.74871(14) 0.0440(6) Uani d . 1 . .
H H1N -0.189(7) 0.181(6) 0.7458(19) 0.066 Uiso d . 1 . .
O O1 0.4164(4) 0.2708(4) 0.70798(13) 0.0665(8) Uani d . 1 . .
O O2 -0.0821(6) 0.8479(5) 0.57850(15) 0.0915(10) Uani d U 1 . .
O O3 0.2743(7) 0.8021(5) 0.49406(15) 0.0937(10) Uani d DU 1 . .
H H3O 0.201(10) 0.914(6) 0.474(3) 0.141 Uiso d D 1 . .

loop_
_atom_site_aniso_label
_atom_site_aniso_U_11
_atom_site_aniso_U_22
_atom_site_aniso_U_33
_atom_site_aniso_U_12
_atom_site_aniso_U_13
_atom_site_aniso_U_23
C1 0.0352(14) 0.0405(15) 0.0501(17) -0.0014(12) -0.0162(12) 0.0080(13)
C2 0.0374(15) 0.0466(17) 0.0493(17) -0.0046(12) -0.0111(13) 0.0108(14)
C3 0.0569(19) 0.056(2) 0.058(2) -0.0059(16) -0.0119(15) 0.0210(16)
C4 0.078(2) 0.0465(19) 0.081(3) 0.0029(18) -0.028(2) 0.0240(18)
C5 0.068(2) 0.0458(19) 0.082(3) 0.0179(16) -0.0214(19) 0.0020(18)
C6 0.0546(18) 0.0494(18) 0.059(2) 0.0056(15) -0.0137(15) -0.0010(15)
C7 0.0285(13) 0.0535(17) 0.0441(16) 0.0032(12) -0.0069(11) 0.0090(13)
C8 0.0322(14) 0.0579(19) 0.0505(18) 0.0028(13) -0.0069(12) 0.0156(15)
C9 0.0401(15) 0.0571(19) 0.0502(18) 0.0089(14) -0.0007(13) 0.0130(15)
C10 0.0388(15) 0.0537(18) 0.0463(17) 0.0047(14) -0.0009(13) 0.0122(14)
C11 0.0491(18) 0.066(2) 0.056(2) 0.0067(16) -0.0015(15) 0.0094(16)
N1 0.0280(11) 0.0517(15) 0.0509(14) 0.0021(11) -0.0099(10) 0.0143(11)
O1 0.0273(10) 0.0858(17) 0.0817(17) 0.0013(10) -0.0105(10) 0.0374(13)
O2 0.0759(17) 0.0922(19) 0.0891(19) 0.0379(15) 0.0237(14) 0.0444(15)
O3 0.102(2) 0.0900(19) 0.0713(17) 0.0412(16) 0.0292(15) 0.0383(14)

loop_
_atom_type_symbol
_atom_type_description
_atom_type_scat_dispersion_real
_atom_type_scat_dispersion_imag
_atom_type_scat_source
C C 0.0033 0.0016 'International Tables Vol C Tables 4.2.6.8 and 6.1.1.4'
H H 0.0000 0.0000 'International Tables Vol C Tables 4.2.6.8 and 6.1.1.4'
N N 0.0061 0.0033 'International Tables Vol C Tables 4.2.6.8 and 6.1.1.4'
O O 0.0106 0.0060 'International Tables Vol C Tables 4.2.6.8 and 6.1.1.4'

loop_
_geom_angle_atom_site_label_1
_geom_angle_atom_site_label_2
_geom_angle_atom_site_label_3
_geom_angle_site_symmetry_1
_geom_angle_site_symmetry_3
_geom_angle
_geom_angle_publ_flag
C6 C1 C2 . . 120.7(3) ?
C6 C1 N1 . . 120.0(3) ?
C2 C1 N1 . . 119.3(3) ?
C1 C2 C3 . . 117.5(3) ?
C1 C2 C11 . . 121.4(2) ?
C3 C2 C11 . . 121.1(3) ?
C4 C3 C2 . . 121.7(3) ?
C4 C3 H3 . . 119.1 ?
C2 C3 H3 . . 119.1 ?
C5 C4 C3 . . 120.2(3) ?
C5 C4 H4 . . 119.9 ?
C3 C4 H4 . . 119.9 ?
C4 C5 C6 . . 119.7(3) ?
C4 C5 H5 . . 120.1 ?
C6 C5 H5 . . 120.1 ?
C5 C6 C1 . . 120.1(3) ?
C5 C6 H6 . . 119.9 ?
C1 C6 H6 . . 119.9 ?
O1 C7 N1 . . 123.0(2) ?
O1 C7 C8 . . 121.8(2) ?
N1 C7 C8 . . 115.1(2) ?
C9 C8 C7 . . 112.8(2) ?
C9 C8 H8A . . 109.0 ?
C7 C8 H8A . . 109.0 ?
C9 C8 H8B . . 109.0 ?
C7 C8 H8B . . 109.0 ?
H8A C8 H8B . . 107.8 ?
C10 C9 C8 . . 114.1(2) ?
C10 C9 H9A . . 108.7 ?
C8 C9 H9A . . 108.7 ?
C10 C9 H9B . . 108.7 ?
C8 C9 H9B . . 108.7 ?
H9A C9 H9B . . 107.6 ?
O2 C10 O3 . . 122.0(3) ?
O2 C10 C9 . . 122.6(3) ?
O3 C10 C9 . . 115.4(3) ?
C2 C11 H11A . . 109.5 ?
C2 C11 H11B . . 109.5 ?
H11A C11 H11B . . 109.5 ?
C2 C11 H11C . . 109.5 ?
H11A C11 H11C . . 109.5 ?
H11B C11 H11C . . 109.5 ?
C7 N1 C1 . . 124.8(2) ?
C7 N1 H1N . . 117(3) ?
C1 N1 H1N . . 118(3) ?
C10 O3 H3O . . 110(4) ?

loop_
_geom_bond_atom_site_label_1
_geom_bond_atom_site_label_2
_geom_bond_site_symmetry_2
_geom_bond_distance
_geom_bond_publ_flag
C1 C6 . 1.387(4) ?
C1 C2 . 1.391(4) ?
C1 N1 . 1.423(3) ?
C2 C3 . 1.393(4) ?
C2 C11 . 1.505(4) ?
C3 C4 . 1.372(5) ?
C3 H3 . 0.9300 ?
C4 C5 . 1.367(5) ?
C4 H4 . 0.9300 ?
C5 C6 . 1.385(5) ?
C5 H5 . 0.9300 ?
C6 H6 . 0.9300 ?
C7 O1 . 1.222(3) ?
C7 N1 . 1.340(4) ?
C7 C8 . 1.512(4) ?
C8 C9 . 1.506(4) ?
C8 H8A . 0.9700 ?
C8 H8B . 0.9700 ?
C9 C10 . 1.488(4) ?
C9 H9A . 0.9700 ?
C9 H9B . 0.9700 ?
C10 O2 . 1.218(4) ?
C10 O3 . 1.274(4) ?
C11 H11A . 0.9600 ?
C11 H11B . 0.9600 ?
C11 H11C . 0.9600 ?
N1 H1N . 0.81(4) ?
O3 H3O . 0.85(2) ?

loop_
_geom_hbond_atom_site_label_D
_geom_hbond_atom_site_label_H
_geom_hbond_atom_site_label_A
_geom_hbond_site_symmetry_A
_geom_hbond_distance_DH
_geom_hbond_distance_HA
_geom_hbond_distance_DA
_geom_hbond_angle_DHA
N1 H1N O1 1_455 0.81(4) 2.13(4) 2.922(3) 164(3)
O3 H3O O2 2_576 0.85(2) 1.82(2) 2.664(3) 173(5)
C11 H11A Cg 1_565 0.96 2.81 3.596(4) 139.2

loop_
_geom_torsion_atom_site_label_1
_geom_torsion_atom_site_label_2
_geom_torsion_atom_site_label_3
_geom_torsion_atom_site_label_4
_geom_torsion_site_symmetry_1
_geom_torsion_site_symmetry_2
_geom_torsion_site_symmetry_3
_geom_torsion_site_symmetry_4
_geom_torsion
_geom_torsion_publ_flag
C6 C1 C2 C3 . . . . -1.1(4) ?
N1 C1 C2 C3 . . . . 178.7(3) ?
C6 C1 C2 C11 . . . . 177.5(3) ?
N1 C1 C2 C11 . . . . -2.7(4) ?
C1 C2 C3 C4 . . . . 1.0(5) ?
C11 C2 C3 C4 . . . . -177.6(3) ?
C2 C3 C4 C5 . . . . -0.2(5) ?
C3 C4 C5 C6 . . . . -0.6(6) ?
C4 C5 C6 C1 . . . . 0.5(5) ?
C2 C1 C6 C5 . . . . 0.4(5) ?
N1 C1 C6 C5 . . . . -179.4(3) ?
O1 C7 C8 C9 . . . . 17.9(5) ?
N1 C7 C8 C9 . . . . -164.8(3) ?
C7 C8 C9 C10 . . . . -171.8(3) ?
C8 C9 C10 O2 . . . . 17.7(5) ?
C8 C9 C10 O3 . . . . -164.0(3) ?
O1 C7 N1 C1 . . . . 0.0(5) ?
C8 C7 N1 C1 . . . . -177.2(3) ?
C6 C1 N1 C7 . . . . -48.9(4) ?
C2 C1 N1 C7 . . . . 131.2(3) ?

loop_
_cod_related_entry_id
_cod_related_entry_database
_cod_related_entry_code
1 ChemSpider 604161
